data_7221595
loop_
_publ_author_name
'He, Hongyan'
'Jiang, Linglei'
'Zhang, Qi'
'Huang, Ying'
'Wang, Jian-Rong'
'Mei, Xuefeng'

_publ_section_title
;
 Polymorphism observed in dapsone--flavone cocrystals that present
 pronounced differences in solubility and stability
;
_journal_issue 34
_journal_name_full CrystEngComm
_journal_page_first 6566
_journal_paper_doi 10.1039/C5CE01208B
_journal_volume 17
_journal_year 2015
_chemical_formula_sum 'C42 H32 N2 O6 S'
_chemical_formula_weight 692.76
_chemical_name_systematic
; 
 ? 
;
_space_group_IT_number 2
_symmetry_cell_setting triclinic
_symmetry_space_group_name_Hall '-P 1'
_symmetry_space_group_name_H-M 'P -1'
_atom_sites_solution_hydrogens geom
_atom_sites_solution_primary direct
_atom_sites_solution_secondary difmap
_audit_creation_method SHELXL-97
_audit_update_record
;
2015-07-09 deposited with the CCDC.
2015-07-20 downloaded from the CCDC.
;
_cell_angle_alpha 102.158(8)
_cell_angle_beta 94.726(8)
_cell_angle_gamma 91.906(7)
_cell_formula_units_Z 4
_cell_length_a 11.4461(14)
_cell_length_b 11.5142(14)
_cell_length_c 27.130(4)
_cell_measurement_temperature 296(2)
_cell_volume 3478.8(8)
_computing_cell_refinement 'Bruker SAINT'
_computing_data_collection 'Bruker APEX2'
_computing_data_reduction 'Bruker SAINT'
_computing_molecular_graphics 'Bruker SHELXTL'
_computing_publication_material 'Bruker SHELXTL'
_computing_structure_refinement 'SHELXL-97 (Sheldrick, 2008)'
_computing_structure_solution 'SHELXS-97 (Sheldrick, 2008)'
_diffrn_ambient_temperature 296(2)
_diffrn_measured_fraction_theta_full 0.977
_diffrn_measured_fraction_theta_max 0.977
_diffrn_measurement_device_type 'Bruker APXII-CCD'
_diffrn_measurement_method '\f and \w scans'
_diffrn_radiation_monochromator graphite
_diffrn_radiation_source 'fine-focus sealed tube'
_diffrn_radiation_type MoK\a
_diffrn_radiation_wavelength 0.71073
_diffrn_reflns_av_R_equivalents 0.0480
_diffrn_reflns_av_sigmaI/netI 0.0847
_diffrn_reflns_limit_h_max 14
_diffrn_reflns_limit_h_min -15
_diffrn_reflns_limit_k_max 15
_diffrn_reflns_limit_k_min -14
_diffrn_reflns_limit_l_max 35
_diffrn_reflns_limit_l_min -34
_diffrn_reflns_number 57275
_diffrn_reflns_theta_full 27.80
_diffrn_reflns_theta_max 27.80
_diffrn_reflns_theta_min 0.77
_exptl_absorpt_coefficient_mu 0.146
_exptl_crystal_colour colourless
_exptl_crystal_density_diffrn 1.323
_exptl_crystal_density_method 'not measured'
_exptl_crystal_description block
_exptl_crystal_F_000 1448
_exptl_crystal_size_max 0.3
_exptl_crystal_size_mid 0.2
_exptl_crystal_size_min 0.1
_refine_diff_density_max 0.222
_refine_diff_density_min -0.256
_refine_diff_density_rms 0.035
_refine_ls_extinction_method none
_refine_ls_goodness_of_fit_ref 0.963
_refine_ls_hydrogen_treatment constr
_refine_ls_matrix_type full
_refine_ls_number_parameters 919
_refine_ls_number_reflns 16072
_refine_ls_number_restraints 2
_refine_ls_restrained_S_all 0.963
_refine_ls_R_factor_all 0.1721
_refine_ls_R_factor_gt 0.0540
_refine_ls_shift/su_max 0.001
_refine_ls_shift/su_mean 0.000
_refine_ls_structure_factor_coef Fsqd
_refine_ls_weighting_details 'calc w=1/[\s^2^(Fo^2^)+(0.0592P)^2^+0.0000P] where P=(Fo^2^+2Fc^2^)/3'
_refine_ls_weighting_scheme calc
_refine_ls_wR_factor_gt 0.1048
_refine_ls_wR_factor_ref 0.1394
_reflns_number_gt 6604
_reflns_number_total 16072
_reflns_threshold_expression >2sigma(I)
_cod_data_source_file c5ce01208b2.cif
_cod_data_source_block mo_2014312_0m
_cod_depositor_comments 'Adding full bibliography for 7221594--7221595.cif.'
_cod_original_sg_symbol_H-M P-1
_cod_database_code 7221595

loop_
_symmetry_equiv_pos_as_xyz
'x, y, z'
'-x, -y, -z'

loop_
_atom_site_label
_atom_site_type_symbol
_atom_site_fract_x
_atom_site_fract_y
_atom_site_fract_z
_atom_site_U_iso_or_equiv
_atom_site_adp_type
_atom_site_occupancy
_atom_site_symmetry_multiplicity
_atom_site_calc_flag
_atom_site_refinement_flags
S2 S 0.53432(6) 0.39039(6) 0.15635(3) 0.0732(2) Uani 1 1 d .
S1 S 0.10674(5) 0.79794(5) 0.37634(3) 0.0723(2) Uani 1 1 d U
O7 O 0.44499(12) 0.00730(12) 0.30862(6) 0.0575(4) Uani 1 1 d .
O8 O 0.72890(15) 0.23633(15) 0.32123(8) 0.0982(6) Uani 1 1 d .
O6 O 0.63809(15) 0.37230(14) 0.48295(7) 0.0812(5) Uani 1 1 d .
O4 O 0.54284(15) 0.44896(15) 0.20870(8) 0.0980(6) Uani 1 1 d .
O3 O 0.55362(16) 0.46030(14) 0.11930(8) 0.0996(6) Uani 1 1 d .
O1 O 0.07282(14) 0.84802(14) 0.33324(8) 0.0979(6) Uani 1 1 d .
O2 O 0.13588(15) 0.87592(14) 0.42502(8) 0.1030(6) Uani 1 1 d U
O12 O -0.07945(19) 0.8582(2) 0.03334(8) 0.1198(8) Uani 1 1 d .
O5 O 0.36652(13) 0.12698(12) 0.43430(6) 0.0609(4) Uani 1 1 d .
O9 O 0.17982(14) 0.64513(12) 0.18729(6) 0.0639(4) Uani 1 1 d .
O10 O -0.10250(19) 0.85072(18) 0.19804(8) 0.1116(7) Uani 1 1 d .
O11 O 0.17971(15) 0.63626(15) 0.05566(6) 0.0746(5) Uani 1 1 d .
C10' C 0.0730(2) 0.2096(3) 0.29800(10) 0.0774(7) Uani 1 1 d .
H10' H -0.0054 0.2282 0.2950 0.093 Uiso 1 1 calc R
C11' C 0.1602(3) 0.2976(2) 0.30659(11) 0.0795(8) Uani 1 1 d .
H11' H 0.1407 0.3764 0.3096 0.095 Uiso 1 1 calc R
C12' C 0.2762(2) 0.2709(2) 0.31078(9) 0.0683(7) Uani 1 1 d .
H12' H 0.3344 0.3317 0.3164 0.082 Uiso 1 1 calc R
C7' C 0.30761(19) 0.15348(18) 0.30671(8) 0.0513(6) Uani 1 1 d .
C34 C 0.43136(19) 0.12455(18) 0.31081(8) 0.0499(6) Uani 1 1 d .
C42 C 0.5564(2) -0.03458(19) 0.31018(8) 0.0545(6) Uani 1 1 d .
C37 C 0.6553(2) 0.03895(19) 0.31487(9) 0.0567(6) Uani 1 1 d .
C38 C 0.7644(2) -0.0122(2) 0.31620(10) 0.0735(7) Uani 1 1 d .
H38 H 0.8327 0.0359 0.3193 0.088 Uiso 1 1 calc R
C39 C 0.7719(2) -0.1311(3) 0.31299(10) 0.0831(8) Uani 1 1 d .
H39 H 0.8449 -0.1642 0.3138 0.100 Uiso 1 1 calc R
C8' C 0.2178(2) 0.06610(19) 0.29836(9) 0.0629(6) Uani 1 1 d .
H8' H 0.2362 -0.0129 0.2958 0.075 Uiso 1 1 calc R
C9' C 0.1026(2) 0.0935(2) 0.29386(10) 0.0758(8) Uani 1 1 d .
H9' H 0.0439 0.0331 0.2880 0.091 Uiso 1 1 calc R
C41 C 0.5630(2) -0.1555(2) 0.30708(10) 0.0750(7) Uani 1 1 d .
H41 H 0.4952 -0.2042 0.3041 0.090 Uiso 1 1 calc R
C40 C 0.6711(3) -0.2024(2) 0.30854(11) 0.0860(8) Uani 1 1 d .
H40 H 0.6766 -0.2836 0.3065 0.103 Uiso 1 1 calc R
C36 C 0.6433(2) 0.1658(2) 0.31771(9) 0.0664(7) Uani 1 1 d .
C35 C 0.5244(2) 0.20121(19) 0.31546(9) 0.0651(7) Uani 1 1 d .
H35 H 0.5112 0.2812 0.3173 0.078 Uiso 1 1 calc R
C30 C 0.6948(3) 0.0020(3) 0.45383(11) 0.0900(9) Uani 1 1 d .
H30 H 0.7684 -0.0283 0.4580 0.108 Uiso 1 1 calc R
C31 C 0.5972(3) -0.0747(2) 0.43787(10) 0.0853(8) Uani 1 1 d .
H31 H 0.6056 -0.1564 0.4315 0.102 Uiso 1 1 calc R
C32 C 0.4886(2) -0.0318(2) 0.43140(9) 0.0718(7) Uani 1 1 d .
H32 H 0.4229 -0.0834 0.4206 0.086 Uiso 1 1 calc R
C33 C 0.4783(2) 0.0892(2) 0.44110(8) 0.0557(6) Uani 1 1 d .
C25 C 0.3472(2) 0.24516(19) 0.44579(8) 0.0551(6) Uani 1 1 d .
C1' C 0.2217(2) 0.2666(2) 0.43928(8) 0.0575(6) Uani 1 1 d .
C2' C 0.1370(2) 0.1741(2) 0.43236(9) 0.0707(7) Uani 1 1 d .
H2' H 0.1599 0.0965 0.4301 0.085 Uiso 1 1 calc R
C3' C 0.0195(2) 0.1960(3) 0.42880(11) 0.0899(9) Uani 1 1 d .
H3' H -0.0366 0.1335 0.4243 0.108 Uiso 1 1 calc R
C4' C -0.0149(3) 0.3102(3) 0.43193(12) 0.0988(9) Uani 1 1 d .
H4' H -0.0943 0.3249 0.4294 0.119 Uiso 1 1 calc R
C29 C 0.6837(2) 0.1222(3) 0.46349(10) 0.0761(7) Uani 1 1 d .
H29 H 0.7496 0.1734 0.4744 0.091 Uiso 1 1 calc R
C28 C 0.5736(2) 0.1685(2) 0.45700(8) 0.0571(6) Uani 1 1 d .
C5' C 0.0675(3) 0.4028(3) 0.43869(11) 0.0929(9) Uani 1 1 d .
H5' H 0.0439 0.4801 0.4411 0.112 Uiso 1 1 calc R
C6' C 0.1845(3) 0.3815(2) 0.44196(9) 0.0763(7) Uani 1 1 d .
H6' H 0.2399 0.4445 0.4460 0.092 Uiso 1 1 calc R
C26 C 0.4360(2) 0.32704(19) 0.46184(9) 0.0624(6) Uani 1 1 d .
H26 H 0.4191 0.4070 0.4692 0.075 Uiso 1 1 calc R
C27 C 0.5554(2) 0.2962(2) 0.46805(9) 0.0624(6) Uani 1 1 d .
C48 C -0.1352(3) 0.4930(3) 0.21201(11) 0.0911(9) Uani 1 1 d .
H48 H -0.2054 0.4570 0.2176 0.109 Uiso 1 1 calc R
C47 C -0.1306(2) 0.6091(3) 0.20797(10) 0.0803(8) Uani 1 1 d .
H47 H -0.1979 0.6522 0.2109 0.096 Uiso 1 1 calc R
C46 C -0.0255(2) 0.6640(2) 0.19954(9) 0.0654(7) Uani 1 1 d .
C51 C 0.0729(2) 0.5979(2) 0.19551(9) 0.0619(6) Uani 1 1 d .
C43 C 0.1916(2) 0.7619(2) 0.18435(8) 0.0605(6) Uani 1 1 d .
C13' C 0.3124(2) 0.7986(2) 0.17955(9) 0.0632(6) Uani 1 1 d .
C14' C 0.3987(3) 0.7172(2) 0.17313(10) 0.0806(8) Uani 1 1 d .
H14' H 0.3790 0.6371 0.1707 0.097 Uiso 1 1 calc R
C15' C 0.5130(3) 0.7527(3) 0.17032(11) 0.0931(9) Uani 1 1 d .
H15' H 0.5698 0.6964 0.1658 0.112 Uiso 1 1 calc R
C16' C 0.5444(3) 0.8703(3) 0.17403(11) 0.0975(9) Uani 1 1 d .
H16' H 0.6221 0.8945 0.1726 0.117 Uiso 1 1 calc R
C49 C -0.0359(3) 0.4295(2) 0.20781(11) 0.0911(9) Uani 1 1 d .
H49 H -0.0399 0.3502 0.2104 0.109 Uiso 1 1 calc R
C50 C 0.0694(2) 0.4802(2) 0.19990(10) 0.0781(8) Uani 1 1 d .
H50 H 0.1365 0.4367 0.1976 0.094 Uiso 1 1 calc R
C44 C 0.0978(3) 0.8294(2) 0.18702(10) 0.0744(7) Uani 1 1 d .
H44 H 0.1079 0.9076 0.1835 0.089 Uiso 1 1 calc R
C45 C -0.0169(3) 0.7875(2) 0.19502(10) 0.0760(7) Uani 1 1 d .
C17' C 0.4590(3) 0.9517(3) 0.17996(11) 0.0988(10) Uani 1 1 d .
H17' H 0.4793 1.0316 0.1821 0.119 Uiso 1 1 calc R
C18' C 0.3445(3) 0.9177(2) 0.18275(10) 0.0850(8) Uani 1 1 d .
H18' H 0.2880 0.9743 0.1868 0.102 Uiso 1 1 calc R
N3 N 0.0774(2) 0.1275(2) 0.09542(15) 0.1679(15) Uani 1 1 d .
H3A H 0.0493 0.1144 0.0643 0.201 Uiso 1 1 calc R
H3B H 0.0391 0.1021 0.1173 0.201 Uiso 1 1 calc R
C16 C 0.1848(3) 0.1897(3) 0.11034(19) 0.1011(11) Uani 1 1 d .
C15 C 0.2473(3) 0.2310(3) 0.07590(15) 0.1159(12) Uani 1 1 d .
H15 H 0.2179 0.2167 0.0421 0.139 Uiso 1 1 calc R
C14 C 0.3508(3) 0.2919(3) 0.09098(13) 0.0958(9) Uani 1 1 d .
H14 H 0.3925 0.3182 0.0671 0.115 Uiso 1 1 calc R
C13 C 0.3969(2) 0.3164(2) 0.14078(11) 0.0654(7) Uani 1 1 d .
C19 C 0.63368(18) 0.27772(19) 0.14949(10) 0.0564(6) Uani 1 1 d .
C24 C 0.6738(2) 0.2302(2) 0.18992(10) 0.0652(7) Uani 1 1 d .
H24 H 0.6490 0.2599 0.2217 0.078 Uiso 1 1 calc R
C23 C 0.7499(2) 0.1400(2) 0.18391(11) 0.0731(7) Uani 1 1 d .
H23 H 0.7775 0.1099 0.2117 0.088 Uiso 1 1 calc R
C22 C 0.7859(2) 0.0936(2) 0.13649(12) 0.0707(7) Uani 1 1 d .
N4 N 0.8634(2) 0.00414(19) 0.13019(10) 0.1088(8) Uani 1 1 d .
H4A H 0.8900 -0.0235 0.1558 0.131 Uiso 1 1 calc R
H4B H 0.8853 -0.0242 0.1007 0.131 Uiso 1 1 calc R
C17 C 0.2305(3) 0.2139(2) 0.16150(16) 0.0954(10) Uani 1 1 d .
H17 H 0.1889 0.1877 0.1855 0.114 Uiso 1 1 calc R
C18 C 0.3368(2) 0.2765(2) 0.17593(11) 0.0777(8) Uani 1 1 d .
H18 H 0.3677 0.2916 0.2096 0.093 Uiso 1 1 calc R
C20 C 0.6694(2) 0.2325(2) 0.10208(10) 0.0662(7) Uani 1 1 d .
H20 H 0.6420 0.2635 0.0745 0.079 Uiso 1 1 calc R
C21 C 0.7454(2) 0.1418(2) 0.09573(10) 0.0723(7) Uani 1 1 d .
H21 H 0.7701 0.1123 0.0639 0.087 Uiso 1 1 calc R
N1 N -0.28323(16) 0.46541(17) 0.39554(8) 0.0820(6) Uani 1 1 d .
H1A H -0.3203 0.4776 0.4223 0.098 Uiso 1 1 d R
H1B H -0.2928 0.4046 0.3815 0.123 Uiso 1 1 d R
C4 C -0.19180(19) 0.5436(2) 0.39143(10) 0.0574(6) Uani 1 1 d .
C5 C -0.1584(2) 0.6417(2) 0.42931(10) 0.0756(7) Uani 1 1 d .
H5 H -0.1989 0.6568 0.4581 0.091 Uiso 1 1 calc R
C6 C -0.0664(2) 0.7178(2) 0.42524(10) 0.0708(7) Uani 1 1 d U
H6 H -0.0442 0.7827 0.4516 0.085 Uiso 1 1 calc R
C1 C -0.00711(18) 0.69886(18) 0.38276(9) 0.0528(6) Uani 1 1 d U
C7 C 0.22609(18) 0.71116(18) 0.36105(10) 0.0556(6) Uani 1 1 d .
C8 C 0.2487(2) 0.6758(2) 0.31117(11) 0.0669(7) Uani 1 1 d .
H8 H 0.1994 0.6976 0.2860 0.080 Uiso 1 1 calc R
C9 C 0.3421(2) 0.6093(2) 0.29811(10) 0.0681(7) Uani 1 1 d .
H9 H 0.3549 0.5852 0.2641 0.082 Uiso 1 1 calc R
C10 C 0.4183(2) 0.57703(19) 0.33487(11) 0.0598(6) Uani 1 1 d .
N2 N 0.51327(18) 0.51332(17) 0.32196(8) 0.0824(6) Uani 1 1 d .
H2A H 0.5598 0.4937 0.3451 0.099 Uiso 1 1 calc R
H2B H 0.5268 0.4926 0.2907 0.099 Uiso 1 1 calc R
C3 C -0.13358(19) 0.52536(19) 0.34820(10) 0.0600(6) Uani 1 1 d .
H3 H -0.1557 0.4603 0.3219 0.072 Uiso 1 1 calc R
C2 C -0.04287(18) 0.60291(19) 0.34367(9) 0.0579(6) Uani 1 1 d .
H2 H -0.0052 0.5907 0.3140 0.069 Uiso 1 1 calc R
C12 C 0.2994(2) 0.67692(19) 0.39798(9) 0.0629(6) Uani 1 1 d .
H12 H 0.2842 0.6983 0.4318 0.076 Uiso 1 1 calc R
C11 C 0.3944(2) 0.6116(2) 0.38504(10) 0.0649(7) Uani 1 1 d .
H11 H 0.4436 0.5901 0.4103 0.078 Uiso 1 1 calc R
C22' C 0.5675(4) 0.8103(5) 0.03853(15) 0.1362(15) Uani 1 1 d .
H22' H 0.6473 0.8251 0.0370 0.163 Uiso 1 1 calc R
C23' C 0.4952(4) 0.9018(4) 0.04480(14) 0.1247(13) Uani 1 1 d .
H23' H 0.5258 0.9792 0.0481 0.150 Uiso 1 1 calc R
C24' C 0.3765(3) 0.8809(3) 0.04630(11) 0.0997(9) Uani 1 1 d .
H24' H 0.3271 0.9440 0.0499 0.120 Uiso 1 1 calc R
C19' C 0.3303(2) 0.7659(3) 0.04246(9) 0.0749(7) Uani 1 1 d .
C52 C 0.2046(2) 0.7440(2) 0.04499(9) 0.0693(7) Uani 1 1 d .
C53 C 0.1198(3) 0.8168(2) 0.03739(10) 0.0808(8) Uani 1 1 d .
H53 H 0.1407 0.8887 0.0292 0.097 Uiso 1 1 calc R
C54 C -0.0006(3) 0.7902(3) 0.04120(10) 0.0867(8) Uani 1 1 d .
C55 C -0.0242(3) 0.6754(3) 0.05442(10) 0.0804(8) Uani 1 1 d .
C56 C -0.1374(3) 0.6359(4) 0.06085(12) 0.1119(11) Uani 1 1 d .
H56 H -0.1999 0.6842 0.0576 0.134 Uiso 1 1 calc R
C57 C -0.1571(4) 0.5268(5) 0.07187(13) 0.1262(14) Uani 1 1 d .
H57 H -0.2328 0.5016 0.0762 0.151 Uiso 1 1 calc R
C60 C 0.0656(3) 0.6023(3) 0.06004(9) 0.0730(7) Uani 1 1 d .
C58 C -0.0654(4) 0.4537(3) 0.07658(12) 0.1110(11) Uani 1 1 d .
H58 H -0.0799 0.3793 0.0837 0.133 Uiso 1 1 calc R
C59 C 0.0467(3) 0.4905(3) 0.07078(10) 0.0921(9) Uani 1 1 d .
H59 H 0.1089 0.4417 0.0739 0.111 Uiso 1 1 calc R
C20' C 0.4060(3) 0.6749(3) 0.03679(12) 0.1039(10) Uani 1 1 d .
H20' H 0.3772 0.5973 0.0345 0.125 Uiso 1 1 calc R
C21' C 0.5247(3) 0.6978(4) 0.03443(14) 0.1332(14) Uani 1 1 d .
H21' H 0.5750 0.6354 0.0300 0.160 Uiso 1 1 calc R

loop_
_atom_site_aniso_label
_atom_site_aniso_U_11
_atom_site_aniso_U_22
_atom_site_aniso_U_33
_atom_site_aniso_U_23
_atom_site_aniso_U_13
_atom_site_aniso_U_12
S2 0.0712(5) 0.0616(4) 0.0858(6) 0.0093(4) 0.0146(4) 0.0097(3)
S1 0.0649(4) 0.0462(3) 0.1043(6) 0.0208(4) -0.0090(4) -0.0056(3)
O7 0.0539(10) 0.0478(9) 0.0722(11) 0.0169(8) 0.0057(8) -0.0021(7)
O8 0.0641(12) 0.0762(12) 0.155(2) 0.0304(12) 0.0069(11) -0.0199(10)
O6 0.0782(12) 0.0795(11) 0.0851(14) 0.0222(10) 0.0025(10) -0.0244(10)
O4 0.0936(14) 0.0900(13) 0.0929(16) -0.0224(11) 0.0104(11) 0.0145(10)
O3 0.1055(14) 0.0727(11) 0.1376(18) 0.0493(12) 0.0360(12) 0.0182(10)
O1 0.0719(12) 0.0848(12) 0.1566(19) 0.0792(13) -0.0102(11) -0.0020(9)
O2 0.0950(13) 0.0535(10) 0.1365(16) -0.0229(11) -0.0130(12) -0.0064(9)
O12 0.1008(16) 0.1496(19) 0.1056(18) 0.0169(14) -0.0001(13) 0.0483(15)
O5 0.0682(11) 0.0477(9) 0.0637(11) 0.0084(8) -0.0011(8) -0.0013(8)
O9 0.0772(12) 0.0498(9) 0.0645(11) 0.0148(8) 0.0001(8) 0.0009(8)
O10 0.1059(16) 0.1033(15) 0.140(2) 0.0458(13) 0.0280(13) 0.0437(13)
O11 0.0761(13) 0.0826(12) 0.0640(12) 0.0108(10) 0.0124(9) 0.0054(9)
C10' 0.0597(17) 0.091(2) 0.090(2) 0.0350(17) 0.0115(14) 0.0155(16)
C11' 0.080(2) 0.0660(17) 0.098(2) 0.0281(15) 0.0059(16) 0.0164(16)
C12' 0.0700(18) 0.0570(15) 0.081(2) 0.0241(14) 0.0015(14) 0.0006(12)
C7' 0.0566(15) 0.0510(14) 0.0486(15) 0.0155(11) 0.0078(11) 0.0001(11)
C34 0.0564(16) 0.0442(13) 0.0500(15) 0.0125(11) 0.0060(11) -0.0021(11)
C42 0.0527(16) 0.0554(14) 0.0571(16) 0.0143(12) 0.0080(12) 0.0053(12)
C37 0.0522(16) 0.0612(15) 0.0585(16) 0.0156(12) 0.0105(12) -0.0012(12)
C38 0.0540(17) 0.088(2) 0.082(2) 0.0230(16) 0.0102(13) 0.0033(14)
C39 0.069(2) 0.089(2) 0.095(2) 0.0234(17) 0.0160(16) 0.0230(16)
C8' 0.0559(16) 0.0557(14) 0.0811(19) 0.0204(13) 0.0158(13) 0.0031(12)
C9' 0.0580(18) 0.0724(18) 0.101(2) 0.0256(16) 0.0133(15) -0.0008(13)
C41 0.0728(19) 0.0566(16) 0.098(2) 0.0207(14) 0.0129(15) 0.0025(13)
C40 0.086(2) 0.0680(17) 0.108(2) 0.0232(16) 0.0161(17) 0.0224(17)
C36 0.0563(17) 0.0650(16) 0.0774(19) 0.0164(14) 0.0056(13) -0.0091(13)
C35 0.0632(17) 0.0494(14) 0.084(2) 0.0177(13) 0.0055(13) -0.0036(12)
C30 0.082(2) 0.108(3) 0.083(2) 0.0205(19) 0.0137(17) 0.030(2)
C31 0.108(2) 0.0713(18) 0.078(2) 0.0166(16) 0.0105(18) 0.0220(19)
C32 0.083(2) 0.0615(17) 0.0686(19) 0.0111(14) -0.0009(14) 0.0045(14)
C33 0.0626(17) 0.0563(15) 0.0486(16) 0.0119(12) 0.0050(12) 0.0058(13)
C25 0.0722(18) 0.0483(14) 0.0445(15) 0.0098(11) 0.0053(12) 0.0013(12)
C1' 0.0675(17) 0.0554(15) 0.0486(16) 0.0100(12) 0.0024(12) 0.0033(13)
C2' 0.0702(19) 0.0633(16) 0.0733(19) 0.0056(13) -0.0008(14) 0.0021(14)
C3' 0.068(2) 0.094(2) 0.104(2) 0.0185(18) -0.0055(16) -0.0027(16)
C4' 0.074(2) 0.117(3) 0.108(3) 0.030(2) -0.0005(18) 0.022(2)
C29 0.0634(19) 0.098(2) 0.0687(19) 0.0206(16) 0.0069(14) 0.0019(15)
C28 0.0648(17) 0.0656(16) 0.0429(15) 0.0147(12) 0.0090(12) 0.0010(13)
C5' 0.091(2) 0.089(2) 0.103(3) 0.0303(18) 0.0004(18) 0.0285(19)
C6' 0.086(2) 0.0703(18) 0.075(2) 0.0233(14) -0.0014(15) 0.0091(14)
C26 0.0753(19) 0.0475(13) 0.0629(17) 0.0104(12) 0.0029(13) -0.0024(13)
C27 0.0711(19) 0.0670(17) 0.0496(16) 0.0165(13) 0.0060(13) -0.0159(14)
C48 0.087(2) 0.099(2) 0.081(2) 0.0162(18) -0.0143(17) -0.0282(19)
C47 0.078(2) 0.094(2) 0.0651(19) 0.0157(16) -0.0046(15) -0.0028(16)
C46 0.0797(19) 0.0679(17) 0.0469(16) 0.0133(13) -0.0060(13) 0.0008(15)
C51 0.0776(19) 0.0557(15) 0.0494(16) 0.0112(12) -0.0092(13) -0.0040(14)
C43 0.090(2) 0.0481(15) 0.0422(15) 0.0096(11) 0.0012(13) 0.0012(14)
C13' 0.085(2) 0.0600(16) 0.0437(16) 0.0094(12) 0.0078(13) -0.0027(15)
C14' 0.089(2) 0.0711(18) 0.083(2) 0.0187(15) 0.0095(16) -0.0033(17)
C15' 0.090(2) 0.088(2) 0.102(3) 0.0198(18) 0.0161(18) -0.0002(17)
C16' 0.102(2) 0.104(3) 0.085(2) 0.0151(19) 0.0247(18) -0.023(2)
C49 0.106(3) 0.0708(18) 0.092(2) 0.0186(16) -0.0125(19) -0.0217(19)
C50 0.090(2) 0.0596(16) 0.081(2) 0.0159(14) -0.0084(15) -0.0039(14)
C44 0.098(2) 0.0525(15) 0.076(2) 0.0204(14) 0.0100(16) 0.0111(15)
C45 0.087(2) 0.0769(19) 0.0674(19) 0.0212(15) 0.0061(15) 0.0166(17)
C17' 0.125(3) 0.074(2) 0.095(3) 0.0094(17) 0.032(2) -0.021(2)
C18' 0.111(2) 0.0615(18) 0.083(2) 0.0128(15) 0.0253(17) -0.0078(15)
N3 0.080(2) 0.129(2) 0.266(4) -0.012(2) -0.010(2) -0.0092(17)
C16 0.055(2) 0.075(2) 0.159(4) -0.005(2) 0.001(2) 0.0116(16)
C15 0.076(3) 0.148(3) 0.110(3) 0.001(2) -0.004(2) 0.015(2)
C14 0.072(2) 0.129(3) 0.086(3) 0.020(2) 0.0038(18) 0.0151(18)
C13 0.0551(16) 0.0713(16) 0.070(2) 0.0133(15) 0.0103(15) 0.0148(12)
C19 0.0533(14) 0.0562(14) 0.0592(18) 0.0094(13) 0.0108(13) -0.0006(11)
C24 0.0617(16) 0.0676(16) 0.0674(19) 0.0138(14) 0.0171(14) -0.0037(13)
C23 0.0721(18) 0.0735(18) 0.079(2) 0.0300(16) 0.0056(15) 0.0024(14)
C22 0.0585(17) 0.0641(16) 0.093(2) 0.0208(17) 0.0141(16) 0.0093(13)
N4 0.1118(19) 0.1025(18) 0.127(2) 0.0414(16) 0.0337(16) 0.0537(15)
C17 0.078(2) 0.076(2) 0.140(3) 0.028(2) 0.039(2) 0.0192(17)
C18 0.0679(19) 0.0790(18) 0.087(2) 0.0166(16) 0.0128(17) 0.0097(15)
C20 0.0643(16) 0.0682(16) 0.069(2) 0.0189(14) 0.0080(14) 0.0083(13)
C21 0.0714(17) 0.0783(18) 0.070(2) 0.0157(15) 0.0168(14) 0.0131(14)
N1 0.0601(13) 0.0945(15) 0.1024(19) 0.0409(14) 0.0225(12) -0.0029(11)
C4 0.0502(15) 0.0616(15) 0.0646(18) 0.0218(14) 0.0076(13) 0.0059(12)
C5 0.083(2) 0.0873(19) 0.0596(19) 0.0150(16) 0.0248(15) 0.0113(16)
C6 0.090(2) 0.0569(15) 0.0588(18) -0.0017(13) 0.0014(15) 0.0050(14)
C1 0.0575(14) 0.0429(13) 0.0560(16) 0.0080(12) 0.0001(12) 0.0030(10)
C7 0.0533(14) 0.0486(13) 0.0652(19) 0.0205(13) -0.0087(13) -0.0118(10)
C8 0.0654(18) 0.0715(17) 0.066(2) 0.0286(15) -0.0134(14) -0.0119(14)
C9 0.0697(18) 0.0770(17) 0.0577(18) 0.0203(14) -0.0030(14) -0.0113(14)
C10 0.0600(17) 0.0507(14) 0.069(2) 0.0177(14) 0.0003(15) -0.0105(12)
N2 0.0789(15) 0.0804(14) 0.0908(18) 0.0230(13) 0.0099(13) 0.0111(12)
C3 0.0611(15) 0.0561(14) 0.0603(18) 0.0067(12) 0.0085(13) -0.0058(12)
C2 0.0613(15) 0.0577(14) 0.0545(16) 0.0099(13) 0.0124(12) -0.0021(12)
C12 0.0694(17) 0.0603(15) 0.0581(17) 0.0142(13) -0.0020(14) -0.0010(13)
C11 0.0677(17) 0.0647(16) 0.064(2) 0.0250(14) -0.0099(14) -0.0008(13)
C22' 0.101(3) 0.207(5) 0.100(3) 0.035(3) 0.019(2) -0.027(4)
C23' 0.111(3) 0.163(4) 0.103(3) 0.047(3) 0.000(2) -0.042(3)
C24' 0.097(3) 0.119(3) 0.084(2) 0.0320(19) 0.0008(18) -0.018(2)
C19' 0.074(2) 0.100(2) 0.0505(17) 0.0146(15) 0.0126(14) 0.0035(18)
C52 0.079(2) 0.0777(19) 0.0492(17) 0.0061(14) 0.0113(14) 0.0044(16)
C53 0.085(2) 0.0860(19) 0.069(2) 0.0109(15) 0.0102(16) 0.0068(17)
C54 0.086(3) 0.107(3) 0.060(2) 0.0013(17) 0.0037(16) 0.018(2)
C55 0.065(2) 0.118(3) 0.0484(18) -0.0032(17) 0.0062(14) -0.0084(19)
C56 0.087(3) 0.165(4) 0.072(2) 0.003(2) 0.0015(18) -0.009(2)
C57 0.102(3) 0.190(5) 0.069(3) -0.003(3) 0.005(2) -0.046(3)
C60 0.078(2) 0.087(2) 0.0471(17) -0.0007(15) 0.0078(14) -0.0069(18)
C58 0.133(3) 0.123(3) 0.065(2) 0.004(2) 0.008(2) -0.051(3)
C59 0.117(3) 0.095(2) 0.058(2) 0.0034(17) 0.0094(17) -0.0144(19)
C20' 0.091(3) 0.124(3) 0.097(3) 0.015(2) 0.0264(19) 0.012(2)
C21' 0.081(3) 0.183(4) 0.134(4) 0.019(3) 0.034(2) 0.018(3)

loop_
_atom_type_symbol
_atom_type_description
_atom_type_scat_dispersion_real
_atom_type_scat_dispersion_imag
_atom_type_scat_source
C C 0.0033 0.0016 'International Tables Vol C Tables 4.2.6.8 and 6.1.1.4'
H H 0.0000 0.0000 'International Tables Vol C Tables 4.2.6.8 and 6.1.1.4'
N N 0.0061 0.0033 'International Tables Vol C Tables 4.2.6.8 and 6.1.1.4'
O O 0.0106 0.0060 'International Tables Vol C Tables 4.2.6.8 and 6.1.1.4'
S S 0.1246 0.1234 'International Tables Vol C Tables 4.2.6.8 and 6.1.1.4'

loop_
_geom_angle_atom_site_label_1
_geom_angle_atom_site_label_2
_geom_angle_atom_site_label_3
_geom_angle
O4 S2 O3 118.59(12)
O4 S2 C13 108.42(13)
O3 S2 C13 108.42(13)
O4 S2 C19 107.87(12)
O3 S2 C19 107.92(11)
C13 S2 C19 104.79(10)
O2 S1 O1 119.35(12)
O2 S1 C7 108.58(11)
O1 S1 C7 107.06(12)
O2 S1 C1 107.50(12)
O1 S1 C1 107.76(10)
C7 S1 C1 105.82(10)
C34 O7 C42 119.50(16)
C25 O5 C33 119.92(17)
C43 O9 C51 119.95(19)
C52 O11 C60 119.7(2)
C11' C10' C9' 119.2(2)
C11' C10' H10' 120.4
C9' C10' H10' 120.4
C10' C11' C12' 120.8(2)
C10' C11' H11' 119.6
C12' C11' H11' 119.6
C11' C12' C7' 120.7(2)
C11' C12' H12' 119.7
C7' C12' H12' 119.7
C8' C7' C12' 117.5(2)
C8' C7' C34 121.69(19)
C12' C7' C34 120.83(19)
C35 C34 O7 121.2(2)
C35 C34 C7' 126.2(2)
O7 C34 C7' 112.58(17)
C37 C42 O7 122.33(19)
C37 C42 C41 121.6(2)
O7 C42 C41 116.1(2)
C42 C37 C38 118.0(2)
C42 C37 C36 119.3(2)
C38 C37 C36 122.7(2)
C39 C38 C37 120.9(2)
C39 C38 H38 119.6
C37 C38 H38 119.6
C38 C39 C40 119.7(2)
C38 C39 H39 120.1
C40 C39 H39 120.1
C9' C8' C7' 121.4(2)
C9' C8' H8' 119.3
C7' C8' H8' 119.3
C8' C9' C10' 120.5(2)
C8' C9' H9' 119.8
C10' C9' H9' 119.8
C40 C41 C42 118.8(2)
C40 C41 H41 120.6
C42 C41 H41 120.6
C41 C40 C39 121.0(2)
C41 C40 H40 119.5
C39 C40 H40 119.5
O8 C36 C35 123.1(2)
O8 C36 C37 122.4(2)
C35 C36 C37 114.5(2)
C34 C35 C36 123.2(2)
C34 C35 H35 118.4
C36 C35 H35 118.4
C29 C30 C31 120.2(3)
C29 C30 H30 119.9
C31 C30 H30 119.9
C32 C31 C30 120.7(3)
C32 C31 H31 119.7
C30 C31 H31 119.7
C31 C32 C33 118.6(2)
C31 C32 H32 120.7
C33 C32 H32 120.7
C32 C33 O5 115.9(2)
C32 C33 C28 122.4(2)
O5 C33 C28 121.7(2)
C26 C25 O5 121.3(2)
C26 C25 C1' 127.1(2)
O5 C25 C1' 111.56(19)
C2' C1' C6' 118.3(2)
C2' C1' C25 121.1(2)
C6' C1' C25 120.5(2)
C3' C2' C1' 120.6(2)
C3' C2' H2' 119.7
C1' C2' H2' 119.7
C4' C3' C2' 120.0(3)
C4' C3' H3' 120.0
C2' C3' H3' 120.0
C5' C4' C3' 120.2(3)
C5' C4' H4' 119.9
C3' C4' H4' 119.9
C30 C29 C28 120.2(3)
C30 C29 H29 119.9
C28 C29 H29 119.9
C33 C28 C29 117.8(2)
C33 C28 C27 119.3(2)
C29 C28 C27 122.8(2)
C6' C5' C4' 120.1(3)
C6' C5' H5' 120.0
C4' C5' H5' 120.0
C5' C6' C1' 120.8(2)
C5' C6' H6' 119.6
C1' C6' H6' 119.6
C25 C26 C27 122.6(2)
C25 C26 H26 118.7
C27 C26 H26 118.7
O6 C27 C26 122.6(2)
O6 C27 C28 122.3(2)
C26 C27 C28 115.1(2)
C47 C48 C49 119.7(3)
C47 C48 H48 120.1
C49 C48 H48 120.1
C48 C47 C46 120.6(3)
C48 C47 H47 119.7
C46 C47 H47 119.7
C51 C46 C47 118.4(2)
C51 C46 C45 119.4(2)
C47 C46 C45 122.3(3)
O9 C51 C46 122.1(2)
O9 C51 C50 116.4(2)
C46 C51 C50 121.5(2)
C44 C43 O9 120.2(2)
C44 C43 C13' 127.5(2)
O9 C43 C13' 112.3(2)
C14' C13' C18' 118.1(3)
C14' C13' C43 121.2(2)
C18' C13' C43 120.7(2)
C15' C14' C13' 121.0(3)
C15' C14' H14' 119.5
C13' C14' H14' 119.5
C16' C15' C14' 120.6(3)
C16' C15' H15' 119.7
C14' C15' H15' 119.7
C15' C16' C17' 118.7(3)
C15' C16' H16' 120.6
C17' C16' H16' 120.6
C48 C49 C50 121.6(3)
C48 C49 H49 119.2
C50 C49 H49 119.2
C49 C50 C51 118.2(3)
C49 C50 H50 120.9
C51 C50 H50 120.9
C43 C44 C45 123.6(2)
C43 C44 H44 118.2
C45 C44 H44 118.2
O10 C45 C44 123.2(3)
O10 C45 C46 122.1(3)
C44 C45 C46 114.7(2)
C18' C17' C16' 121.3(3)
C18' C17' H17' 119.3
C16' C17' H17' 119.3
C17' C18' C13' 120.2(3)
C17' C18' H18' 119.9
C13' C18' H18' 119.9
C16 N3 H3A 120.0
C16 N3 H3B 120.0
H3A N3 H3B 120.0
C15 C16 N3 120.8(4)
C15 C16 C17 118.8(3)
N3 C16 C17 120.4(4)
C14 C15 C16 120.2(3)
C14 C15 H15 119.9
C16 C15 H15 119.9
C15 C14 C13 121.9(3)
C15 C14 H14 119.0
C13 C14 H14 119.0
C18 C13 C14 119.3(3)
C18 C13 S2 121.9(2)
C14 C13 S2 118.7(2)
C24 C19 C20 119.5(2)
C24 C19 S2 121.4(2)
C20 C19 S2 119.1(2)
C23 C24 C19 120.9(2)
C23 C24 H24 119.5
C19 C24 H24 119.5
C24 C23 C22 120.1(2)
C24 C23 H23 120.0
C22 C23 H23 120.0
N4 C22 C23 120.5(3)
N4 C22 C21 120.5(3)
C23 C22 C21 118.9(2)
C22 N4 H4A 120.0
C22 N4 H4B 120.0
H4A N4 H4B 120.0
C18 C17 C16 119.9(3)
C18 C17 H17 120.1
C16 C17 H17 120.1
C13 C18 C17 120.0(3)
C13 C18 H18 120.0
C17 C18 H18 120.0
C21 C20 C19 119.9(2)
C21 C20 H20 120.1
C19 C20 H20 120.1
C20 C21 C22 120.7(2)
C20 C21 H21 119.7
C22 C21 H21 119.7
C4 N1 H1A 119.8
C4 N1 H1B 125.8
H1A N1 H1B 111.4
C5 C4 C3 118.5(2)
C5 C4 N1 121.6(2)
C3 C4 N1 119.9(2)
C6 C5 C4 121.2(2)
C6 C5 H5 119.4
C4 C5 H5 119.4
C1 C6 C5 120.5(2)
C1 C6 H6 119.8
C5 C6 H6 119.8
C6 C1 C2 118.8(2)
C6 C1 S1 120.76(19)
C2 C1 S1 120.37(19)
C8 C7 C12 118.8(2)
C8 C7 S1 119.67(19)
C12 C7 S1 121.5(2)
C9 C8 C7 121.0(2)
C9 C8 H8 119.5
C7 C8 H8 119.5
C8 C9 C10 120.8(3)
C8 C9 H9 119.6
C10 C9 H9 119.6
N2 C10 C11 121.2(2)
N2 C10 C9 120.9(3)
C11 C10 C9 118.0(2)
C10 N2 H2A 120.0
C10 N2 H2B 120.0
H2A N2 H2B 120.0
C2 C3 C4 120.3(2)
C2 C3 H3 119.8
C4 C3 H3 119.8
C3 C2 C1 120.7(2)
C3 C2 H2 119.7
C1 C2 H2 119.7
C11 C12 C7 120.3(2)
C11 C12 H12 119.8
C7 C12 H12 119.8
C12 C11 C10 121.0(2)
C12 C11 H11 119.5
C10 C11 H11 119.5
C21' C22' C23' 120.5(4)
C21' C22' H22' 119.7
C23' C22' H22' 119.7
C22' C23' C24' 120.3(4)
C22' C23' H23' 119.9
C24' C23' H23' 119.9
C23' C24' C19' 120.3(3)
C23' C24' H24' 119.9
C19' C24' H24' 119.9
C20' C19' C24' 118.2(3)
C20' C19' C52 121.5(3)
C24' C19' C52 120.3(3)
C53 C52 O11 121.3(2)
C53 C52 C19' 126.5(3)
O11 C52 C19' 112.2(2)
C52 C53 C54 123.3(3)
C52 C53 H53 118.3
C54 C53 H53 118.3
O12 C54 C53 122.9(3)
O12 C54 C55 123.1(3)
C53 C54 C55 114.1(3)
C60 C55 C56 118.0(3)
C60 C55 C54 120.2(3)
C56 C55 C54 121.9(3)
C57 C56 C55 120.5(4)
C57 C56 H56 119.8
C55 C56 H56 119.8
C56 C57 C58 120.6(4)
C56 C57 H57 119.7
C58 C57 H57 119.7
C55 C60 O11 121.3(3)
C55 C60 C59 122.2(3)
O11 C60 C59 116.5(3)
C59 C58 C57 120.2(4)
C59 C58 H58 119.9
C57 C58 H58 119.9
C58 C59 C60 118.6(3)
C58 C59 H59 120.7
C60 C59 H59 120.7
C19' C20' C21' 120.6(3)
C19' C20' H20' 119.7
C21' C20' H20' 119.7
C22' C21' C20' 120.1(4)
C22' C21' H21' 119.9
C20' C21' H21' 119.9

loop_
_geom_bond_atom_site_label_1
_geom_bond_atom_site_label_2
_geom_bond_distance
S2 O4 1.4322(19)
S2 O3 1.4398(19)
S2 C13 1.740(3)
S2 C19 1.744(2)
S1 O2 1.4386(19)
S1 O1 1.4405(18)
S1 C7 1.745(2)
S1 C1 1.747(2)
O7 C34 1.354(2)
O7 C42 1.379(2)
O8 C36 1.236(2)
O6 C27 1.249(3)
O12 C54 1.249(3)
O5 C25 1.360(2)
O5 C33 1.376(2)
O9 C43 1.366(2)
O9 C51 1.376(3)
O10 C45 1.237(3)
O11 C52 1.358(3)
O11 C60 1.372(3)
C10' C11' 1.368(3)
C10' C9' 1.374(3)
C10' H10' 0.9300
C11' C12' 1.375(3)
C11' H11' 0.9300
C12' C7' 1.395(3)
C12' H12' 0.9300
C7' C8' 1.385(3)
C7' C34 1.466(3)
C34 C35 1.341(3)
C42 C37 1.372(3)
C42 C41 1.383(3)
C37 C38 1.399(3)
C37 C36 1.458(3)
C38 C39 1.361(3)
C38 H38 0.9300
C39 C40 1.375(3)
C39 H39 0.9300
C8' C9' 1.368(3)
C8' H8' 0.9300
C9' H9' 0.9300
C41 C40 1.367(3)
C41 H41 0.9300
C40 H40 0.9300
C36 C35 1.434(3)
C35 H35 0.9300
C30 C29 1.365(3)
C30 C31 1.382(4)
C30 H30 0.9300
C31 C32 1.364(3)
C31 H31 0.9300
C32 C33 1.372(3)
C32 H32 0.9300
C33 C28 1.378(3)
C25 C26 1.342(3)
C25 C1' 1.468(3)
C1' C2' 1.388(3)
C1' C6' 1.392(3)
C2' C3' 1.376(3)
C2' H2' 0.9300
C3' C4' 1.373(4)
C3' H3' 0.9300
C4' C5' 1.372(4)
C4' H4' 0.9300
C29 C28 1.396(3)
C29 H29 0.9300
C28 C27 1.463(3)
C5' C6' 1.369(3)
C5' H5' 0.9300
C6' H6' 0.9300
C26 C27 1.429(3)
C26 H26 0.9300
C48 C47 1.364(4)
C48 C49 1.372(4)
C48 H48 0.9300
C47 C46 1.398(3)
C47 H47 0.9300
C46 C51 1.380(3)
C46 C45 1.454(3)
C51 C50 1.385(3)
C43 C44 1.344(3)
C43 C13' 1.456(3)
C13' C14' 1.381(3)
C13' C18' 1.390(3)
C14' C15' 1.371(3)
C14' H14' 0.9300
C15' C16' 1.370(4)
C15' H15' 0.9300
C16' C17' 1.373(4)
C16' H16' 0.9300
C49 C50 1.374(3)
C49 H49 0.9300
C50 H50 0.9300
C44 C45 1.433(3)
C44 H44 0.9300
C17' C18' 1.368(4)
C17' H17' 0.9300
C18' H18' 0.9300
N3 C16 1.387(4)
N3 H3A 0.8600
N3 H3B 0.8600
C16 C15 1.373(5)
C16 C17 1.409(5)
C15 C14 1.345(4)
C15 H15 0.9300
C14 C13 1.376(4)
C14 H14 0.9300
C13 C18 1.365(3)
C19 C24 1.378(3)
C19 C20 1.383(3)
C24 C23 1.370(3)
C24 H24 0.9300
C23 C22 1.387(3)
C23 H23 0.9300
C22 N4 1.374(3)
C22 C21 1.392(3)
N4 H4A 0.8600
N4 H4B 0.8600
C17 C18 1.378(4)
C17 H17 0.9300
C18 H18 0.9300
C20 C21 1.374(3)
C20 H20 0.9300
C21 H21 0.9300
N1 C4 1.384(3)
N1 H1A 0.8600
N1 H1B 0.7235
C4 C5 1.377(3)
C4 C3 1.378(3)
C5 C6 1.374(3)
C5 H5 0.9300
C6 C1 1.367(3)
C6 H6 0.9300
C1 C2 1.385(3)
C7 C8 1.377(3)
C7 C12 1.383(3)
C8 C9 1.363(3)
C8 H8 0.9300
C9 C10 1.389(3)
C9 H9 0.9300
C10 N2 1.360(3)
C10 C11 1.388(3)
N2 H2A 0.8600
N2 H2B 0.8600
C3 C2 1.377(3)
C3 H3 0.9300
C2 H2 0.9300
C12 C11 1.370(3)
C12 H12 0.9300
C11 H11 0.9300
C22' C21' 1.349(5)
C22' C23' 1.352(5)
C22' H22' 0.9300
C23' C24' 1.377(4)
C23' H23' 0.9300
C24' C19' 1.389(4)
C24' H24' 0.9300
C19' C20' 1.373(4)
C19' C52 1.463(3)
C52 C53 1.335(3)
C53 C54 1.418(4)
C53 H53 0.9300
C54 C55 1.463(4)
C55 C60 1.370(4)
C55 C56 1.395(4)
C56 C57 1.367(5)
C56 H56 0.9300
C57 C58 1.381(5)
C57 H57 0.9300
C60 C59 1.392(4)
C58 C59 1.370(4)
C58 H58 0.9300
C59 H59 0.9300
C20' C21' 1.384(4)
C20' H20' 0.9300
C21' H21' 0.9300

loop_
_geom_torsion_atom_site_label_1
_geom_torsion_atom_site_label_2
_geom_torsion_atom_site_label_3
_geom_torsion_atom_site_label_4
_geom_torsion
C9' C10' C11' C12' 0.4(4)
C10' C11' C12' C7' -0.4(4)
C11' C12' C7' C8' 0.0(3)
C11' C12' C7' C34 179.6(2)
C42 O7 C34 C35 -1.3(3)
C42 O7 C34 C7' 177.74(17)
C8' C7' C34 C35 175.2(2)
C12' C7' C34 C35 -4.3(4)
C8' C7' C34 O7 -3.7(3)
C12' C7' C34 O7 176.71(19)
C34 O7 C42 C37 1.2(3)
C34 O7 C42 C41 -179.2(2)
O7 C42 C37 C38 179.9(2)
C41 C42 C37 C38 0.3(4)
O7 C42 C37 C36 -0.8(3)
C41 C42 C37 C36 179.7(2)
C42 C37 C38 C39 -0.1(4)
C36 C37 C38 C39 -179.4(2)
C37 C38 C39 C40 -0.2(4)
C12' C7' C8' C9' 0.5(3)
C34 C7' C8' C9' -179.1(2)
C7' C8' C9' C10' -0.6(4)
C11' C10' C9' C8' 0.1(4)
C37 C42 C41 C40 -0.3(4)
O7 C42 C41 C40 -179.9(2)
C42 C41 C40 C39 0.0(4)
C38 C39 C40 C41 0.3(4)
C42 C37 C36 O8 -179.0(2)
C38 C37 C36 O8 0.3(4)
C42 C37 C36 C35 0.3(3)
C38 C37 C36 C35 179.6(2)
O7 C34 C35 C36 0.9(4)
C7' C34 C35 C36 -178.0(2)
O8 C36 C35 C34 178.9(2)
C37 C36 C35 C34 -0.4(3)
C29 C30 C31 C32 0.2(4)
C30 C31 C32 C33 0.0(4)
C31 C32 C33 O5 -179.5(2)
C31 C32 C33 C28 0.1(4)
C25 O5 C33 C32 176.27(19)
C25 O5 C33 C28 -3.4(3)
C33 O5 C25 C26 2.8(3)
C33 O5 C25 C1' -176.04(18)
C26 C25 C1' C2' -166.8(2)
O5 C25 C1' C2' 11.9(3)
C26 C25 C1' C6' 10.6(4)
O5 C25 C1' C6' -170.7(2)
C6' C1' C2' C3' -0.7(4)
C25 C1' C2' C3' 176.8(2)
C1' C2' C3' C4' 0.2(4)
C2' C3' C4' C5' -0.1(5)
C31 C30 C29 C28 -0.4(4)
C32 C33 C28 C29 -0.4(3)
O5 C33 C28 C29 179.2(2)
C32 C33 C28 C27 -178.2(2)
O5 C33 C28 C27 1.4(3)
C30 C29 C28 C33 0.5(4)
C30 C29 C28 C27 178.2(2)
C3' C4' C5' C6' 0.5(5)
C4' C5' C6' C1' -1.0(4)
C2' C1' C6' C5' 1.1(4)
C25 C1' C6' C5' -176.4(2)
O5 C25 C26 C27 -0.2(3)
C1' C25 C26 C27 178.4(2)
C25 C26 C27 O6 179.9(2)
C25 C26 C27 C28 -1.6(3)
C33 C28 C27 O6 179.4(2)
C29 C28 C27 O6 1.7(3)
C33 C28 C27 C26 1.0(3)
C29 C28 C27 C26 -176.7(2)
C49 C48 C47 C46 0.1(4)
C48 C47 C46 C51 -0.1(4)
C48 C47 C46 C45 -180.0(2)
C43 O9 C51 C46 1.9(3)
C43 O9 C51 C50 -177.6(2)
C47 C46 C51 O9 -179.9(2)
C45 C46 C51 O9 0.0(3)
C47 C46 C51 C50 -0.4(3)
C45 C46 C51 C50 179.5(2)
C51 O9 C43 C44 -3.2(3)
C51 O9 C43 C13' 175.47(18)
C44 C43 C13' C14' -174.7(2)
O9 C43 C13' C14' 6.7(3)
C44 C43 C13' C18' 7.1(4)
O9 C43 C13' C18' -171.5(2)
C18' C13' C14' C15' 0.4(4)
C43 C13' C14' C15' -177.8(2)
C13' C14' C15' C16' 0.3(4)
C14' C15' C16' C17' -0.8(5)
C47 C48 C49 C50 0.4(4)
C48 C49 C50 C51 -0.9(4)
O9 C51 C50 C49 -179.6(2)
C46 C51 C50 C49 0.8(4)
O9 C43 C44 C45 2.7(4)
C13' C43 C44 C45 -175.8(2)
C43 C44 C45 O10 179.1(3)
C43 C44 C45 C46 -0.7(4)
C51 C46 C45 O10 179.6(2)
C47 C46 C45 O10 -0.5(4)
C51 C46 C45 C44 -0.6(3)
C47 C46 C45 C44 179.3(2)
C15' C16' C17' C18' 0.7(5)
C16' C17' C18' C13' 0.0(5)
C14' C13' C18' C17' -0.5(4)
C43 C13' C18' C17' 177.7(2)
N3 C16 C15 C14 179.5(3)
C17 C16 C15 C14 0.9(5)
C16 C15 C14 C13 -0.9(5)
C15 C14 C13 C18 0.9(4)
C15 C14 C13 S2 177.3(2)
O4 S2 C13 C18 -27.6(2)
O3 S2 C13 C18 -157.55(19)
C19 S2 C13 C18 87.4(2)
O4 S2 C13 C14 156.1(2)
O3 S2 C13 C14 26.1(2)
C19 S2 C13 C14 -88.9(2)
O4 S2 C19 C24 22.1(2)
O3 S2 C19 C24 151.38(18)
C13 S2 C19 C24 -93.2(2)
O4 S2 C19 C20 -160.18(18)
O3 S2 C19 C20 -30.9(2)
C13 S2 C19 C20 84.4(2)
C20 C19 C24 C23 0.9(3)
S2 C19 C24 C23 178.59(17)
C19 C24 C23 C22 -1.2(3)
C24 C23 C22 N4 179.2(2)
C24 C23 C22 C21 1.3(4)
C15 C16 C17 C18 -0.9(4)
N3 C16 C17 C18 -179.5(2)
C14 C13 C18 C17 -0.9(4)
S2 C13 C18 C17 -177.23(18)
C16 C17 C18 C13 0.9(4)
C24 C19 C20 C21 -0.7(3)
S2 C19 C20 C21 -178.44(17)
C19 C20 C21 C22 0.8(3)
N4 C22 C21 C20 -179.0(2)
C23 C22 C21 C20 -1.1(4)
C3 C4 C5 C6 -2.4(4)
N1 C4 C5 C6 179.0(2)
C4 C5 C6 C1 1.4(4)
C5 C6 C1 C2 1.1(3)
C5 C6 C1 S1 177.78(18)
O2 S1 C1 C6 12.1(2)
O1 S1 C1 C6 -117.7(2)
C7 S1 C1 C6 128.0(2)
O2 S1 C1 C2 -171.26(17)
O1 S1 C1 C2 58.9(2)
C7 S1 C1 C2 -55.4(2)
O2 S1 C7 C8 -147.70(17)
O1 S1 C7 C8 -17.59(19)
C1 S1 C7 C8 97.15(19)
O2 S1 C7 C12 32.1(2)
O1 S1 C7 C12 162.24(17)
C1 S1 C7 C12 -83.02(19)
C12 C7 C8 C9 -0.7(3)
S1 C7 C8 C9 179.16(17)
C7 C8 C9 C10 -1.1(3)
C8 C9 C10 N2 -178.3(2)
C8 C9 C10 C11 1.9(3)
C5 C4 C3 C2 1.1(3)
N1 C4 C3 C2 179.72(19)
C4 C3 C2 C1 1.3(3)
C6 C1 C2 C3 -2.4(3)
S1 C1 C2 C3 -179.13(17)
C8 C7 C12 C11 1.7(3)
S1 C7 C12 C11 -178.17(16)
C7 C12 C11 C10 -0.9(3)
N2 C10 C11 C12 179.3(2)
C9 C10 C11 C12 -0.9(3)
C21' C22' C23' C24' -1.0(6)
C22' C23' C24' C19' 1.4(5)
C23' C24' C19' C20' -0.5(4)
C23' C24' C19' C52 178.9(3)
C60 O11 C52 C53 -1.7(3)
C60 O11 C52 C19' 179.2(2)
C20' C19' C52 C53 -161.5(3)
C24' C19' C52 C53 19.2(4)
C20' C19' C52 O11 17.6(3)
C24' C19' C52 O11 -161.7(2)
O11 C52 C53 C54 1.9(4)
C19' C52 C53 C54 -179.1(2)
C52 C53 C54 O12 -179.0(3)
C52 C53 C54 C55 0.2(4)
O12 C54 C55 C60 176.7(2)
C53 C54 C55 C60 -2.5(4)
O12 C54 C55 C56 -2.2(4)
C53 C54 C55 C56 178.6(2)
C60 C55 C56 C57 -0.7(4)
C54 C55 C56 C57 178.2(3)
C55 C56 C57 C58 -0.3(5)
C56 C55 C60 O11 -178.2(2)
C54 C55 C60 O11 2.8(4)
C56 C55 C60 C59 1.3(4)
C54 C55 C60 C59 -177.6(2)
C52 O11 C60 C55 -0.7(3)
C52 O11 C60 C59 179.7(2)
C56 C57 C58 C59 0.7(5)
C57 C58 C59 C60 -0.1(4)
C55 C60 C59 C58 -1.0(4)
O11 C60 C59 C58 178.6(2)
C24' C19' C20' C21' -0.7(4)
C52 C19' C20' C21' 179.9(3)
C23' C22' C21' C20' -0.2(6)
C19' C20' C21' C22' 1.1(5)
